data_7056824
loop_
_publ_author_name
'T\"umer, Yasemin'
'Asmafiliz, Nuran'
'Zeyrek, C. Tu\(grul'
'K\?il\?i\,c, Zeynel'
'A\,c\?ik, Leyla'
'\,Celik, S. P\?inar'
'T\"urk, Mustafa'
'\,Ca\(gda\,s Tunal\?i, B.'
'\"Unver, H\"useyin'
'H\"okelek, Tuncer'

_publ_section_title
;
 Syntheses, spectroscopic and crystallographic characterizations of cis-
 and trans-dispirocyclic ferrocenylphosphazenes: molecular dockings,
 cytotoxic and antimicrobial activities
;
_journal_issue 3
_journal_name_full 'New Journal of Chemistry'
_journal_page_first 1740
_journal_paper_doi 10.1039/C7NJ03643D
_journal_volume 42
_journal_year 2018
_chemical_formula_moiety 'C30 H40 Cl2 Fe2 N7 P3'
_chemical_formula_sum 'C30 H40 Cl2 Fe2 N7 P3'
_chemical_formula_weight 774.20
_space_group_IT_number 14
_space_group_name_Hall '-P 2yn'
_space_group_name_H-M_alt 'P 1 21/n 1'
_symmetry_cell_setting monoclinic
_symmetry_space_group_name_Hall '-P 2yn'
_symmetry_space_group_name_H-M 'P 1 21/n 1'
_atom_sites_solution_hydrogens geom
_atom_sites_solution_primary direct
_atom_sites_solution_secondary difmap
_audit_creation_method SHELXL-97
_audit_update_record
;
2017-01-17 deposited with the CCDC.
2017-12-18 downloaded from the CCDC.
;
_cell_angle_alpha 90.00
_cell_angle_beta 97.007(3)
_cell_angle_gamma 90.00
_cell_formula_units_Z 4
_cell_length_a 9.2205(3)
_cell_length_b 18.7632(5)
_cell_length_c 19.8553(5)
_cell_measurement_reflns_used 9765
_cell_measurement_temperature 296(2)
_cell_measurement_theta_max 28.25
_cell_measurement_theta_min 3.05
_cell_volume 3409.43(17)
_computing_cell_refinement 'SAINT (Bruker, 2007)'
_computing_data_collection 'APEX2 (Bruker, 2007)'
_computing_data_reduction SAINT
_computing_molecular_graphics 'Ortep-3 for Windows (Farrugia, 1997)'
_computing_publication_material 'WinGX publication routines (Farrugia, 1999) and PLATON (Spek, 2003)'
_computing_structure_refinement 'SHELXL97 (Sheldrick, 2008)'
_computing_structure_solution 'SHELXS97 (Sheldrick, 2008)'
_diffrn_ambient_temperature 296(2)
_diffrn_measured_fraction_theta_full 0.995
_diffrn_measured_fraction_theta_max 0.995
_diffrn_measurement_device_type 'Bruker APEX-II CCD'
_diffrn_measurement_method '\f and \w scans'
_diffrn_radiation_monochromator graphite
_diffrn_radiation_source 'fine-focus sealed tube'
_diffrn_radiation_type MoK\a
_diffrn_radiation_wavelength 0.71073
_diffrn_reflns_av_R_equivalents 0.0434
_diffrn_reflns_av_sigmaI/netI 0.0179
_diffrn_reflns_limit_h_max 12
_diffrn_reflns_limit_h_min -12
_diffrn_reflns_limit_k_max 25
_diffrn_reflns_limit_k_min -25
_diffrn_reflns_limit_l_max 26
_diffrn_reflns_limit_l_min -26
_diffrn_reflns_number 134880
_diffrn_reflns_theta_full 28.42
_diffrn_reflns_theta_max 28.42
_diffrn_reflns_theta_min 3.00
_exptl_absorpt_coefficient_mu 1.182
_exptl_absorpt_correction_T_max 0.7457
_exptl_absorpt_correction_T_min 0.5581
_exptl_absorpt_correction_type multi-scan
_exptl_absorpt_process_details 'SADABS; Bruker, 2012'
_exptl_crystal_colour orange
_exptl_crystal_density_diffrn 1.508
_exptl_crystal_density_method 'not measured'
_exptl_crystal_description prism
_exptl_crystal_F_000 1600
_exptl_crystal_size_max 0.13
_exptl_crystal_size_mid 0.10
_exptl_crystal_size_min 0.08
_refine_diff_density_max 0.562
_refine_diff_density_min -0.502
_refine_diff_density_rms 0.077
_refine_ls_extinction_method none
_refine_ls_goodness_of_fit_ref 1.090
_refine_ls_hydrogen_treatment constr
_refine_ls_matrix_type full
_refine_ls_number_parameters 399
_refine_ls_number_reflns 8535
_refine_ls_number_restraints 0
_refine_ls_restrained_S_all 1.090
_refine_ls_R_factor_all 0.0546
_refine_ls_R_factor_gt 0.0383
_refine_ls_shift/su_max 0.001
_refine_ls_shift/su_mean 0.000
_refine_ls_structure_factor_coef Fsqd
_refine_ls_weighting_details 'calc w=1/[\s^2^(Fo^2^)+(0.0282P)^2^+3.7987P] where P=(Fo^2^+2Fc^2^)/3'
_refine_ls_weighting_scheme calc
_refine_ls_wR_factor_gt 0.0818
_refine_ls_wR_factor_ref 0.0927
_reflns_number_gt 6909
_reflns_number_total 8535
_reflns_threshold_expression I>2\s(I)
_cod_data_source_file c7nj03643d2.cif
_cod_data_source_block yasemin12_0m_a
_cod_depositor_comments 'Adding full bibliography for 7056822--7056825.cif.'
_cod_original_sg_symbol_H-M 'P 21/n'
_cod_database_code 7056824

loop_
_symmetry_equiv_pos_as_xyz
'x, y, z'
'-x+1/2, y+1/2, -z+1/2'
'-x, -y, -z'
'x-1/2, -y-1/2, z-1/2'

loop_
_atom_site_label
_atom_site_type_symbol
_atom_site_fract_x
_atom_site_fract_y
_atom_site_fract_z
_atom_site_U_iso_or_equiv
_atom_site_adp_type
_atom_site_occupancy
_atom_site_symmetry_multiplicity
_atom_site_calc_flag
_atom_site_refinement_flags
Fe1 Fe 0.29989(4) 0.715721(17) 0.042972(16) 0.03442(9) Uani 1 1 d .
Fe2 Fe 0.74481(4) 0.41763(2) -0.399780(18) 0.04228(10) Uani 1 1 d .
P1 P 0.33877(6) 0.45989(3) -0.21380(3) 0.02656(11) Uani 1 1 d .
P2 P 0.26441(6) 0.59629(3) -0.26064(3) 0.03203(13) Uani 1 1 d .
P3 P 0.51549(6) 0.57867(3) -0.17468(3) 0.02675(11) Uani 1 1 d .
Cl1 Cl 0.28870(9) 0.62637(4) -0.35687(4) 0.0623(2) Uani 1 1 d .
Cl2 Cl 0.08184(7) 0.65127(4) -0.24789(5) 0.0621(2) Uani 1 1 d .
N1 N 0.2309(2) 0.51493(10) -0.25935(10) 0.0387(4) Uani 1 1 d .
N2 N 0.46889(18) 0.49740(9) -0.16759(9) 0.0284(4) Uani 1 1 d .
N3 N 0.3918(2) 0.63010(9) -0.21213(10) 0.0341(4) Uani 1 1 d .
N4 N 0.4009(2) 0.39964(10) -0.26436(10) 0.0345(4) Uani 1 1 d .
N5 N 0.2396(2) 0.41234(10) -0.16588(10) 0.0352(4) Uani 1 1 d .
N6 N 0.66283(19) 0.58324(9) -0.21474(9) 0.0310(4) Uani 1 1 d .
N7 N 0.5678(2) 0.61383(11) -0.09937(9) 0.0366(4) Uani 1 1 d .
C1 C 0.1373(3) 0.36091(14) -0.20170(16) 0.0516(7) Uani 1 1 d .
H1A H 0.0647 0.3861 -0.2323 0.062 Uiso 1 1 calc R
H1B H 0.0872 0.3350 -0.1692 0.062 Uiso 1 1 calc R
C2 C 0.2192(3) 0.30948(14) -0.24126(17) 0.0563(7) Uani 1 1 d .
H2A H 0.1511 0.2747 -0.2630 0.068 Uiso 1 1 calc R
H2B H 0.2905 0.2842 -0.2101 0.068 Uiso 1 1 calc R
C3 C 0.2967(3) 0.34566(14) -0.29473(15) 0.0490(6) Uani 1 1 d .
H3A H 0.3486 0.3102 -0.3181 0.059 Uiso 1 1 calc R
H3B H 0.2252 0.3683 -0.3278 0.059 Uiso 1 1 calc R
C4 C 0.4849(3) 0.43309(13) -0.31518(13) 0.0428(6) Uani 1 1 d .
H4A H 0.5402 0.4729 -0.2940 0.051 Uiso 1 1 calc R
H4B H 0.4167 0.4519 -0.3519 0.051 Uiso 1 1 calc R
C5 C 0.5876(3) 0.38344(13) -0.34411(13) 0.0432(6) Uani 1 1 d .
C6 C 0.7284(3) 0.36296(17) -0.31293(17) 0.0599(8) Uani 1 1 d .
H6 H 0.7698 0.3758 -0.2696 0.072 Uiso 1 1 calc R
C7 C 0.7950(4) 0.31985(18) -0.3588(2) 0.0772(11) Uani 1 1 d .
H7 H 0.8875 0.2995 -0.3508 0.093 Uiso 1 1 calc R
C8 C 0.6979(4) 0.31317(17) -0.4182(2) 0.0773(12) Uani 1 1 d .
H8 H 0.7149 0.2878 -0.4568 0.093 Uiso 1 1 calc R
C9 C 0.5684(3) 0.35176(16) -0.40973(16) 0.0587(8) Uani 1 1 d .
H9 H 0.4858 0.3556 -0.4415 0.070 Uiso 1 1 calc R
C10 C 0.7204(4) 0.4908(2) -0.47570(18) 0.0733(10) Uani 1 1 d .
H10 H 0.6447 0.4918 -0.5112 0.088 Uiso 1 1 calc R
C11 C 0.7206(5) 0.52431(18) -0.4126(2) 0.0817(12) Uani 1 1 d .
H11 H 0.6452 0.5514 -0.3986 0.098 Uiso 1 1 calc R
C12 C 0.8548(6) 0.5095(2) -0.37462(19) 0.0860(13) Uani 1 1 d .
H12 H 0.8851 0.5253 -0.3307 0.103 Uiso 1 1 calc R
C13 C 0.9353(4) 0.4670(2) -0.4142(2) 0.0756(10) Uani 1 1 d .
H13 H 1.0287 0.4493 -0.4011 0.091 Uiso 1 1 calc R
C14 C 0.8530(4) 0.4558(2) -0.47589(17) 0.0689(9) Uani 1 1 d .
H14 H 0.8814 0.4293 -0.5116 0.083 Uiso 1 1 calc R
C15 C 0.1715(3) 0.45495(16) -0.11650(14) 0.0516(7) Uani 1 1 d .
H15A H 0.2443 0.4840 -0.0910 0.077 Uiso 1 1 calc R
H15B H 0.1279 0.4238 -0.0862 0.077 Uiso 1 1 calc R
H15C H 0.0975 0.4850 -0.1399 0.077 Uiso 1 1 calc R
C16 C 0.7935(2) 0.55292(13) -0.17476(13) 0.0384(5) Uani 1 1 d .
H16A H 0.8748 0.5538 -0.2015 0.046 Uiso 1 1 calc R
H16B H 0.7749 0.5037 -0.1636 0.046 Uiso 1 1 calc R
C17 C 0.8327(3) 0.59536(17) -0.10979(14) 0.0512(7) Uani 1 1 d .
H17A H 0.9213 0.5760 -0.0851 0.061 Uiso 1 1 calc R
H17B H 0.8518 0.6445 -0.1212 0.061 Uiso 1 1 calc R
C18 C 0.7106(3) 0.59318(17) -0.06474(13) 0.0515(7) Uani 1 1 d .
H18A H 0.7038 0.5452 -0.0471 0.062 Uiso 1 1 calc R
H18B H 0.7357 0.6248 -0.0264 0.062 Uiso 1 1 calc R
C19 C 0.4539(3) 0.61798(14) -0.05325(13) 0.0449(6) Uani 1 1 d .
H19A H 0.4730 0.5820 -0.0182 0.054 Uiso 1 1 calc R
H19B H 0.3596 0.6076 -0.0786 0.054 Uiso 1 1 calc R
C20 C 0.4478(3) 0.68933(13) -0.02069(11) 0.0361(5) Uani 1 1 d .
C21 C 0.5198(3) 0.71158(17) 0.04281(14) 0.0538(7) Uani 1 1 d .
H21 H 0.5848 0.6847 0.0720 0.065 Uiso 1 1 calc R
C22 C 0.4745(4) 0.7825(2) 0.0537(2) 0.0769(12) Uani 1 1 d .
H22 H 0.5053 0.8101 0.0916 0.092 Uiso 1 1 calc R
C23 C 0.3769(4) 0.80381(16) -0.0012(2) 0.0740(11) Uani 1 1 d .
H23 H 0.3306 0.8478 -0.0064 0.089 Uiso 1 1 calc R
C24 C 0.3605(3) 0.74698(16) -0.04786(15) 0.0543(7) Uani 1 1 d .
H24 H 0.3020 0.7473 -0.0895 0.065 Uiso 1 1 calc R
C25 C 0.2191(4) 0.70972(18) 0.13366(16) 0.0660(9) Uani 1 1 d .
H25 H 0.2595 0.7305 0.1742 0.079 Uiso 1 1 calc R
C26 C 0.1158(4) 0.74133(17) 0.08483(18) 0.0635(8) Uani 1 1 d .
H26 H 0.0763 0.7867 0.0873 0.076 Uiso 1 1 calc R
C27 C 0.0825(3) 0.69248(18) 0.03184(18) 0.0623(8) Uani 1 1 d .
H27 H 0.0169 0.6996 -0.0070 0.075 Uiso 1 1 calc R
C28 C 0.1661(3) 0.63069(16) 0.04781(17) 0.0578(8) Uani 1 1 d .
H28 H 0.1652 0.5899 0.0212 0.069 Uiso 1 1 calc R
C29 C 0.2510(4) 0.64106(17) 0.11064(17) 0.0624(8) Uani 1 1 d .
H29 H 0.3163 0.6086 0.1330 0.075 Uiso 1 1 calc R
C30 C 0.6904(3) 0.64935(14) -0.25071(14) 0.0458(6) Uani 1 1 d .
H30A H 0.6007 0.6660 -0.2753 0.069 Uiso 1 1 calc R
H30B H 0.7602 0.6403 -0.2818 0.069 Uiso 1 1 calc R
H30C H 0.7282 0.6849 -0.2185 0.069 Uiso 1 1 calc R

loop_
_atom_site_aniso_label
_atom_site_aniso_U_11
_atom_site_aniso_U_22
_atom_site_aniso_U_33
_atom_site_aniso_U_23
_atom_site_aniso_U_13
_atom_site_aniso_U_12
Fe1 0.04099(18) 0.03004(16) 0.03322(17) -0.00428(13) 0.00848(13) -0.00302(13)
Fe2 0.0465(2) 0.0430(2) 0.03995(19) -0.00520(15) 0.01549(15) -0.00411(16)
P1 0.0260(2) 0.0215(2) 0.0324(3) 0.0011(2) 0.0044(2) -0.00248(19)
P2 0.0253(3) 0.0277(3) 0.0425(3) 0.0072(2) 0.0017(2) 0.0008(2)
P3 0.0248(2) 0.0249(2) 0.0307(3) -0.0025(2) 0.00385(19) -0.00221(19)
Cl1 0.0708(5) 0.0695(5) 0.0452(4) 0.0205(3) 0.0015(3) -0.0017(4)
Cl2 0.0284(3) 0.0431(3) 0.1171(7) 0.0120(4) 0.0184(3) 0.0062(3)
N1 0.0348(10) 0.0298(9) 0.0478(11) 0.0050(8) -0.0106(8) -0.0038(8)
N2 0.0264(8) 0.0249(8) 0.0334(9) 0.0025(7) 0.0017(7) -0.0019(7)
N3 0.0311(9) 0.0230(8) 0.0474(11) 0.0005(8) 0.0019(8) -0.0002(7)
N4 0.0388(10) 0.0258(9) 0.0406(10) -0.0060(8) 0.0121(8) -0.0082(7)
N5 0.0321(9) 0.0295(9) 0.0458(11) 0.0038(8) 0.0124(8) -0.0056(7)
N6 0.0276(9) 0.0292(9) 0.0371(10) -0.0006(7) 0.0072(7) -0.0028(7)
N7 0.0351(10) 0.0422(11) 0.0332(10) -0.0120(8) 0.0068(8) -0.0050(8)
C1 0.0428(14) 0.0400(14) 0.0743(19) -0.0034(13) 0.0165(13) -0.0163(11)
C2 0.0566(17) 0.0317(13) 0.082(2) -0.0088(13) 0.0150(15) -0.0172(12)
C3 0.0515(15) 0.0365(13) 0.0594(16) -0.0171(12) 0.0088(12) -0.0108(11)
C4 0.0557(15) 0.0344(12) 0.0417(13) -0.0012(10) 0.0197(11) -0.0048(11)
C5 0.0490(14) 0.0367(12) 0.0469(14) -0.0058(11) 0.0175(11) -0.0062(11)
C6 0.0579(17) 0.0633(19) 0.0611(18) 0.0208(15) 0.0172(14) 0.0024(14)
C7 0.068(2) 0.0524(19) 0.119(3) 0.022(2) 0.043(2) 0.0158(16)
C8 0.088(3) 0.0459(17) 0.109(3) -0.0300(19) 0.058(2) -0.0133(17)
C9 0.0610(18) 0.0549(17) 0.0638(18) -0.0249(14) 0.0224(14) -0.0184(14)
C10 0.077(2) 0.078(2) 0.064(2) 0.0243(18) 0.0026(17) -0.0061(19)
C11 0.099(3) 0.0430(17) 0.115(3) 0.0047(19) 0.060(3) -0.0021(18)
C12 0.131(4) 0.071(2) 0.059(2) -0.0117(18) 0.020(2) -0.052(3)
C13 0.0538(18) 0.089(3) 0.084(3) 0.021(2) 0.0093(17) -0.0209(18)
C14 0.078(2) 0.081(2) 0.0536(18) -0.0008(17) 0.0330(17) -0.0097(19)
C15 0.0489(15) 0.0581(17) 0.0524(15) 0.0007(13) 0.0244(12) -0.0041(13)
C16 0.0273(10) 0.0380(12) 0.0505(14) 0.0001(10) 0.0076(9) 0.0023(9)
C17 0.0310(12) 0.0652(18) 0.0544(16) -0.0085(13) -0.0070(11) 0.0029(12)
C18 0.0523(15) 0.0622(18) 0.0371(13) -0.0091(12) -0.0067(11) 0.0060(13)
C19 0.0520(15) 0.0433(14) 0.0427(13) -0.0120(11) 0.0186(11) -0.0106(11)
C20 0.0390(12) 0.0382(12) 0.0322(11) -0.0049(9) 0.0094(9) -0.0057(10)
C21 0.0410(14) 0.073(2) 0.0469(15) -0.0189(14) 0.0016(11) -0.0057(13)
C22 0.065(2) 0.070(2) 0.100(3) -0.054(2) 0.031(2) -0.0354(18)
C23 0.085(2) 0.0336(14) 0.114(3) 0.0011(17) 0.051(2) -0.0076(15)
C24 0.0643(18) 0.0529(16) 0.0487(15) 0.0167(13) 0.0186(13) 0.0017(14)
C25 0.092(2) 0.067(2) 0.0443(16) -0.0050(14) 0.0302(16) -0.0025(18)
C26 0.0631(19) 0.0480(16) 0.087(2) -0.0009(16) 0.0391(17) 0.0072(14)
C27 0.0414(15) 0.067(2) 0.080(2) 0.0010(17) 0.0122(14) -0.0060(14)
C28 0.0595(17) 0.0437(15) 0.075(2) -0.0075(14) 0.0274(15) -0.0167(13)
C29 0.076(2) 0.0502(17) 0.066(2) 0.0177(15) 0.0268(17) 0.0025(15)
C30 0.0410(13) 0.0418(13) 0.0564(15) 0.0129(12) 0.0130(11) -0.0056(11)

loop_
_atom_type_symbol
_atom_type_description
_atom_type_scat_dispersion_real
_atom_type_scat_dispersion_imag
_atom_type_scat_source
C C 0.0033 0.0016 'International Tables Vol C Tables 4.2.6.8 and 6.1.1.4'
H H 0.0000 0.0000 'International Tables Vol C Tables 4.2.6.8 and 6.1.1.4'
Cl Cl 0.1484 0.1585 'International Tables Vol C Tables 4.2.6.8 and 6.1.1.4'
Fe Fe 0.3463 0.8444 'International Tables Vol C Tables 4.2.6.8 and 6.1.1.4'
N N 0.0061 0.0033 'International Tables Vol C Tables 4.2.6.8 and 6.1.1.4'
P P 0.1023 0.0942 'International Tables Vol C Tables 4.2.6.8 and 6.1.1.4'

loop_
_geom_angle_atom_site_label_1
_geom_angle_atom_site_label_2
_geom_angle_atom_site_label_3
_geom_angle
C28 Fe1 C21 125.74(13)
C28 Fe1 C29 40.48(13)
C21 Fe1 C29 106.10(14)
C28 Fe1 C22 163.80(17)
C21 Fe1 C22 40.90(13)
C29 Fe1 C22 126.42(18)
C28 Fe1 C20 107.24(11)
C21 Fe1 C20 40.78(10)
C29 Fe1 C20 117.65(12)
C22 Fe1 C20 68.38(11)
C28 Fe1 C25 67.89(13)
C21 Fe1 C25 118.24(14)
C29 Fe1 C25 40.61(13)
C22 Fe1 C25 108.22(15)
C20 Fe1 C25 152.12(13)
C28 Fe1 C27 40.52(13)
C21 Fe1 C27 164.10(13)
C29 Fe1 C27 68.21(14)
C22 Fe1 C27 154.26(15)
C20 Fe1 C27 127.37(12)
C25 Fe1 C27 67.81(15)
C28 Fe1 C26 67.91(12)
C21 Fe1 C26 153.17(13)
C29 Fe1 C26 68.24(13)
C22 Fe1 C26 120.10(13)
C20 Fe1 C26 165.49(13)
C25 Fe1 C26 40.38(14)
C27 Fe1 C26 40.23(13)
C28 Fe1 C24 120.18(13)
C21 Fe1 C24 68.16(12)
C29 Fe1 C24 153.05(13)
C22 Fe1 C24 67.41(15)
C20 Fe1 C24 40.72(11)
C25 Fe1 C24 165.63(13)
C27 Fe1 C24 109.74(14)
C26 Fe1 C24 128.70(13)
C28 Fe1 C23 154.78(17)
C21 Fe1 C23 68.27(15)
C29 Fe1 C23 164.06(17)
C22 Fe1 C23 39.81(16)
C20 Fe1 C23 68.53(12)
C25 Fe1 C23 127.61(14)
C27 Fe1 C23 121.11(16)
C26 Fe1 C23 109.63(13)
C24 Fe1 C23 40.40(14)
C11 Fe2 C6 125.98(15)
C11 Fe2 C10 40.46(16)
C6 Fe2 C10 163.76(15)
C11 Fe2 C8 155.9(2)
C6 Fe2 C8 68.20(16)
C10 Fe2 C8 121.09(18)
C11 Fe2 C5 107.76(13)
C6 Fe2 C5 40.99(11)
C10 Fe2 C5 126.56(14)
C8 Fe2 C5 69.07(11)
C11 Fe2 C12 40.23(17)
C6 Fe2 C12 107.89(15)
C10 Fe2 C12 67.41(16)
C8 Fe2 C12 162.3(2)
C5 Fe2 C12 120.14(14)
C11 Fe2 C9 120.90(16)
C6 Fe2 C9 68.48(14)
C10 Fe2 C9 108.89(15)
C8 Fe2 C9 41.02(13)
C5 Fe2 C9 41.00(11)
C12 Fe2 C9 155.39(17)
C11 Fe2 C13 67.47(16)
C6 Fe2 C13 120.31(14)
C10 Fe2 C13 66.91(15)
C8 Fe2 C13 125.61(16)
C5 Fe2 C13 154.82(14)
C12 Fe2 C13 40.11(17)
C9 Fe2 C13 163.02(15)
C11 Fe2 C7 162.9(2)
C6 Fe2 C7 40.70(14)
C10 Fe2 C7 154.71(17)
C8 Fe2 C7 40.16(16)
C5 Fe2 C7 68.95(12)
C12 Fe2 C7 125.7(2)
C9 Fe2 C7 68.37(16)
C13 Fe2 C7 107.94(16)
C11 Fe2 C14 67.47(15)
C6 Fe2 C14 154.39(14)
C10 Fe2 C14 39.87(15)
C8 Fe2 C14 108.54(15)
C5 Fe2 C14 163.78(14)
C12 Fe2 C14 67.02(15)
C9 Fe2 C14 126.82(14)
C13 Fe2 C14 39.48(14)
C7 Fe2 C14 120.28(15)
N2 P1 N1 114.08(9)
N2 P1 N5 109.78(10)
N1 P1 N5 108.52(10)
N2 P1 N4 111.11(10)
N1 P1 N4 109.18(11)
N5 P1 N4 103.63(9)
N1 P2 N3 121.60(10)
N1 P2 Cl2 109.19(8)
N3 P2 Cl2 106.96(8)
N1 P2 Cl1 109.43(9)
N3 P2 Cl1 107.87(8)
Cl2 P2 Cl1 99.53(4)
N2 P3 N3 115.57(9)
N2 P3 N7 110.74(10)
N3 P3 N7 106.96(10)
N2 P3 N6 109.70(9)
N3 P3 N6 108.90(10)
N7 P3 N6 104.35(10)
P2 N1 P1 121.41(12)
P1 N2 P3 124.54(11)
P2 N3 P3 118.71(11)
C3 N4 C4 112.38(19)
C3 N4 P1 117.37(16)
C4 N4 P1 111.74(14)
C15 N5 C1 112.3(2)
C15 N5 P1 113.70(16)
C1 N5 P1 116.20(17)
C30 N6 C16 114.16(18)
C30 N6 P3 118.51(15)
C16 N6 P3 112.67(15)
C18 N7 C19 113.0(2)
C18 N7 P3 117.83(16)
C19 N7 P3 115.53(16)
N5 C1 C2 109.9(2)
N5 C1 H1A 109.7
C2 C1 H1A 109.7
N5 C1 H1B 109.7
C2 C1 H1B 109.7
H1A C1 H1B 108.2
C1 C2 C3 112.9(2)
C1 C2 H2A 109.0
C3 C2 H2A 109.0
C1 C2 H2B 109.0
C3 C2 H2B 109.0
H2A C2 H2B 107.8
N4 C3 C2 111.2(2)
N4 C3 H3A 109.4
C2 C3 H3A 109.4
N4 C3 H3B 109.4
C2 C3 H3B 109.4
H3A C3 H3B 108.0
N4 C4 C5 113.9(2)
N4 C4 H4A 108.8
C5 C4 H4A 108.8
N4 C4 H4B 108.8
C5 C4 H4B 108.8
H4A C4 H4B 107.7
C6 C5 C9 106.9(3)
C6 C5 C4 126.1(3)
C9 C5 C4 126.8(3)
C6 C5 Fe2 69.39(15)
C9 C5 Fe2 69.58(15)
C4 C5 Fe2 122.74(17)
C7 C6 C5 108.6(3)
C7 C6 Fe2 70.00(19)
C5 C6 Fe2 69.63(16)
C7 C6 H6 125.7
C5 C6 H6 125.7
Fe2 C6 H6 126.3
C8 C7 C6 108.1(3)
C8 C7 Fe2 69.7(2)
C6 C7 Fe2 69.30(18)
C8 C7 H7 125.9
C6 C7 H7 125.9
Fe2 C7 H7 126.7
C7 C8 C9 108.3(3)
C7 C8 Fe2 70.16(19)
C9 C8 Fe2 69.57(17)
C7 C8 H8 125.8
C9 C8 H8 125.8
Fe2 C8 H8 126.0
C5 C9 C8 108.0(3)
C5 C9 Fe2 69.43(15)
C8 C9 Fe2 69.41(18)
C5 C9 H9 126.0
C8 C9 H9 126.0
Fe2 C9 H9 126.7
C12 C11 C10 107.3(3)
C12 C11 Fe2 70.1(2)
C10 C11 Fe2 69.9(2)
C12 C11 H11 126.3
C10 C11 H11 126.3
Fe2 C11 H11 125.2
C14 C10 C11 108.0(3)
C14 C10 Fe2 70.42(19)
C11 C10 Fe2 69.6(2)
C14 C10 H10 126.0
C11 C10 H10 126.0
Fe2 C10 H10 125.6
C13 C12 C11 107.9(3)
C13 C12 Fe2 70.1(2)
C11 C12 Fe2 69.7(2)
C13 C12 H12 126.0
C11 C12 H12 126.0
Fe2 C12 H12 125.7
C14 C13 C12 108.4(4)
C14 C13 Fe2 70.37(19)
C12 C13 Fe2 69.8(2)
C14 C13 H13 125.8
C12 C13 H13 125.8
Fe2 C13 H13 125.6
C13 C14 C10 108.4(3)
C13 C14 Fe2 70.15(18)
C10 C14 Fe2 69.71(18)
C13 C14 H14 125.8
C10 C14 H14 125.8
Fe2 C14 H14 125.9
N5 C15 H15A 109.5
N5 C15 H15B 109.5
H15A C15 H15B 109.5
N5 C15 H15C 109.5
H15A C15 H15C 109.5
H15B C15 H15C 109.5
N6 C16 C17 110.42(19)
N6 C16 H16A 109.6
C17 C16 H16A 109.6
N6 C16 H16B 109.6
C17 C16 H16B 109.6
H16A C16 H16B 108.1
C18 C17 C16 111.6(2)
C18 C17 H17A 109.3
C16 C17 H17A 109.3
C18 C17 H17B 109.3
C16 C17 H17B 109.3
H17A C17 H17B 108.0
N7 C18 C17 113.9(2)
N7 C18 H18A 108.8
C17 C18 H18A 108.8
N7 C18 H18B 108.8
C17 C18 H18B 108.8
H18A C18 H18B 107.7
N7 C19 C20 112.5(2)
N7 C19 H19A 109.1
C20 C19 H19A 109.1
N7 C19 H19B 109.1
C20 C19 H19B 109.1
H19A C19 H19B 107.8
C21 C20 C24 107.3(2)
C21 C20 C19 127.8(2)
C24 C20 C19 124.8(2)
C21 C20 Fe1 69.57(14)
C24 C20 Fe1 69.93(14)
C19 C20 Fe1 123.55(16)
C20 C21 C22 107.3(3)
C20 C21 Fe1 69.65(14)
C22 C21 Fe1 69.58(17)
C20 C21 H21 126.3
C22 C21 H21 126.3
Fe1 C21 H21 126.0
C23 C22 C21 109.0(3)
C23 C22 Fe1 70.46(18)
C21 C22 Fe1 69.52(16)
C23 C22 H22 125.5
C21 C22 H22 125.5
Fe1 C22 H22 126.1
C22 C23 C24 107.8(3)
C22 C23 Fe1 69.73(19)
C24 C23 Fe1 69.75(16)
C22 C23 H23 126.1
C24 C23 H23 126.1
Fe1 C23 H23 126.0
C23 C24 C20 108.5(3)
C23 C24 Fe1 69.85(18)
C20 C24 Fe1 69.35(14)
C23 C24 H24 125.7
C20 C24 H24 125.7
Fe1 C24 H24 126.6
C26 C25 C29 108.2(3)
C26 C25 Fe1 69.91(17)
C29 C25 Fe1 69.52(16)
C26 C25 H25 125.9
C29 C25 H25 125.9
Fe1 C25 H25 126.3
C27 C26 C25 108.0(3)
C27 C26 Fe1 69.88(17)
C25 C26 Fe1 69.70(17)
C27 C26 H26 126.0
C25 C26 H26 126.0
Fe1 C26 H26 126.0
Fe1 C27 H27 126.3
C26 C27 C28 107.8(3)
C26 C27 Fe1 69.89(18)
C28 C27 Fe1 69.35(17)
C26 C27 H27 126.1
C28 C27 H27 126.1
C29 C28 C27 108.5(3)
C29 C28 Fe1 69.89(17)
C27 C28 Fe1 70.14(17)
C29 C28 H28 125.8
C27 C28 H28 125.8
Fe1 C28 H28 125.8
C28 C29 C25 107.4(3)
C28 C29 Fe1 69.64(17)
C25 C29 Fe1 69.87(17)
C28 C29 H29 126.3
C25 C29 H29 126.3
Fe1 C29 H29 125.8
N6 C30 H30A 109.5
N6 C30 H30B 109.5
H30A C30 H30B 109.5
N6 C30 H30C 109.5
H30A C30 H30C 109.5
H30B C30 H30C 109.5

loop_
_geom_bond_atom_site_label_1
_geom_bond_atom_site_label_2
_geom_bond_distance
Fe1 C28 2.026(3)
Fe1 C21 2.029(3)
Fe1 C29 2.029(3)
Fe1 C22 2.030(3)
Fe1 C20 2.031(2)
Fe1 C25 2.034(3)
Fe1 C27 2.037(3)
Fe1 C26 2.037(3)
Fe1 C24 2.038(3)
Fe1 C23 2.039(3)
Fe2 C11 2.026(3)
Fe2 C6 2.028(3)
Fe2 C10 2.030(3)
Fe2 C8 2.031(3)
Fe2 C5 2.031(2)
Fe2 C12 2.032(3)
Fe2 C9 2.033(3)
Fe2 C13 2.037(3)
Fe2 C7 2.037(3)
Fe2 C14 2.040(3)
P1 N2 1.5837(17)
P1 N1 1.6292(19)
P1 N5 1.6579(18)
P1 N4 1.6596(19)
P2 N1 1.5585(19)
P2 N3 1.5602(19)
P2 Cl2 2.0165(8)
P2 Cl1 2.0307(9)
P3 N2 1.5951(17)
P3 N3 1.6055(19)
P3 N7 1.6517(19)
P3 N6 1.6582(18)
N4 C3 1.474(3)
N4 C4 1.484(3)
N5 C15 1.465(3)
N5 C1 1.471(3)
N6 C30 1.469(3)
N6 C16 1.474(3)
N7 C18 1.461(3)
N7 C19 1.477(3)
C1 C2 1.504(4)
C1 H1A 0.9700
C1 H1B 0.9700
C2 H2A 0.9700
C2 H2B 0.9700
C3 C2 1.511(4)
C3 H3A 0.9700
C3 H3B 0.9700
C4 H4A 0.9700
C4 H4B 0.9700
C5 C6 1.421(4)
C5 C9 1.423(4)
C5 C4 1.493(3)
C6 C7 1.414(5)
C6 H6 0.9300
C7 C8 1.397(6)
C7 H7 0.9300
C8 H8 0.9300
C9 C8 1.424(5)
C9 H9 0.9300
C10 C14 1.388(5)
C10 H10 0.9300
C11 C12 1.396(6)
C11 C10 1.403(5)
C11 H11 0.9300
C12 H12 0.9300
C13 C14 1.377(5)
C13 C12 1.395(6)
C13 H13 0.9300
C14 H14 0.9300
C15 H15A 0.9600
C15 H15B 0.9600
C15 H15C 0.9600
C16 C17 1.522(4)
C16 H16A 0.9700
C16 H16B 0.9700
C17 C18 1.522(4)
C17 H17A 0.9700
C17 H17B 0.9700
C18 H18A 0.9700
C18 H18B 0.9700
C19 H19A 0.9700
C19 H19B 0.9700
C20 C21 1.414(3)
C20 C24 1.415(4)
C20 C19 1.491(3)
C21 H21 0.9300
C22 C23 1.386(6)
C22 C21 1.418(5)
C22 H22 0.9300
C23 H23 0.9300
C24 C23 1.408(5)
C24 H24 0.9300
C25 C29 1.410(4)
C25 H25 0.9300
C26 C27 1.401(5)
C26 C25 1.405(5)
C26 H26 0.9300
C27 C28 1.407(4)
C27 H27 0.9300
C28 H28 0.9300
C29 C28 1.403(5)
C29 H29 0.9300
C30 H30A 0.9600
C30 H30B 0.9600
C30 H30C 0.9600

loop_
_geom_torsion_atom_site_label_1
_geom_torsion_atom_site_label_2
_geom_torsion_atom_site_label_3
_geom_torsion_atom_site_label_4
_geom_torsion
N2 P3 N6 C30 155.65(17)
N3 P3 N6 C30 28.3(2)
N7 P3 N6 C30 -85.67(19)
N2 P3 N6 C16 -67.32(17)
N3 P3 N6 C16 165.30(15)
N7 P3 N6 C16 51.36(17)
N2 P1 N4 C3 161.82(18)
N1 P1 N4 C3 -71.5(2)
N5 P1 N4 C3 44.0(2)
N2 P1 N4 C4 -66.28(19)
N1 P1 N4 C4 60.40(19)
N5 P1 N4 C4 175.89(17)
N1 P1 N2 P3 -12.79(18)
N5 P1 N2 P3 -134.83(13)
N4 P1 N2 P3 111.14(14)
N3 P3 N2 P1 21.57(17)
N7 P3 N2 P1 143.36(13)
N6 P3 N2 P1 -101.99(14)
N2 P1 N5 C15 61.6(2)
N1 P1 N5 C15 -63.7(2)
N4 P1 N5 C15 -179.65(18)
N2 P1 N5 C1 -165.71(17)
N1 P1 N5 C1 69.0(2)
N4 P1 N5 C1 -47.0(2)
N1 P2 N3 P3 16.3(2)
Cl2 P2 N3 P3 142.53(11)
Cl1 P2 N3 P3 -111.19(12)
N2 P3 N3 P2 -22.26(17)
N7 P3 N3 P2 -146.07(13)
N6 P3 N3 P2 101.71(14)
C30 N6 C16 C17 75.8(3)
P3 N6 C16 C17 -63.2(2)
C28 Fe1 C20 C21 -125.20(19)
C29 Fe1 C20 C21 -82.6(2)
C22 Fe1 C20 C21 38.2(2)
C25 Fe1 C20 C21 -50.0(3)
C27 Fe1 C20 C21 -165.33(19)
C26 Fe1 C20 C21 166.7(4)
C24 Fe1 C20 C21 118.3(2)
C23 Fe1 C20 C21 81.2(2)
C28 Fe1 C20 C24 116.50(19)
C21 Fe1 C20 C24 -118.3(2)
C29 Fe1 C20 C24 159.07(19)
C22 Fe1 C20 C24 -80.0(2)
C25 Fe1 C20 C24 -168.3(3)
C27 Fe1 C20 C24 76.4(2)
C26 Fe1 C20 C24 48.4(5)
C23 Fe1 C20 C24 -37.1(2)
C28 Fe1 C20 C19 -2.6(2)
C21 Fe1 C20 C19 122.6(3)
C29 Fe1 C20 C19 39.9(3)
C22 Fe1 C20 C19 160.8(3)
C25 Fe1 C20 C19 72.5(3)
C27 Fe1 C20 C19 -42.8(3)
C26 Fe1 C20 C19 -70.8(5)
C24 Fe1 C20 C19 -119.1(3)
C23 Fe1 C20 C19 -156.3(3)
N2 P3 N7 C18 74.3(2)
N3 P3 N7 C18 -158.94(19)
N6 P3 N7 C18 -43.6(2)
N2 P3 N7 C19 -63.5(2)
N3 P3 N7 C19 63.2(2)
N6 P3 N7 C19 178.54(18)
N6 C16 C17 C18 61.5(3)
N3 P2 N1 P1 -7.4(2)
Cl2 P2 N1 P1 -132.62(13)
Cl1 P2 N1 P1 119.40(14)
N2 P1 N1 P2 5.0(2)
N5 P1 N1 P2 127.75(15)
N4 P1 N1 P2 -119.94(15)
C15 N5 C1 C2 -169.0(2)
P1 N5 C1 C2 57.6(3)
C11 Fe2 C5 C6 -124.9(2)
C10 Fe2 C5 C6 -165.7(2)
C8 Fe2 C5 C6 80.4(2)
C12 Fe2 C5 C6 -82.7(2)
C9 Fe2 C5 C6 118.1(3)
C13 Fe2 C5 C6 -50.2(4)
C7 Fe2 C5 C6 37.3(2)
C14 Fe2 C5 C6 165.0(4)
C11 Fe2 C5 C9 117.0(2)
C6 Fe2 C5 C9 -118.1(3)
C10 Fe2 C5 C9 76.2(2)
C8 Fe2 C5 C9 -37.7(2)
C12 Fe2 C5 C9 159.2(2)
C13 Fe2 C5 C9 -168.4(3)
C7 Fe2 C5 C9 -80.8(2)
C14 Fe2 C5 C9 46.8(5)
C11 Fe2 C5 C4 -4.4(3)
C6 Fe2 C5 C4 120.5(3)
C10 Fe2 C5 C4 -45.2(3)
C8 Fe2 C5 C4 -159.1(3)
C12 Fe2 C5 C4 37.8(3)
C9 Fe2 C5 C4 -121.4(3)
C13 Fe2 C5 C4 70.3(4)
C7 Fe2 C5 C4 157.8(3)
C14 Fe2 C5 C4 -74.5(5)
C28 Fe1 C22 C23 159.2(4)
C21 Fe1 C22 C23 120.1(3)
C29 Fe1 C22 C23 -168.9(2)
C20 Fe1 C22 C23 82.0(2)
C25 Fe1 C22 C23 -127.5(2)
C27 Fe1 C22 C23 -50.9(4)
C26 Fe1 C22 C23 -84.9(2)
C24 Fe1 C22 C23 37.90(19)
C28 Fe1 C22 C21 39.1(6)
C29 Fe1 C22 C21 71.0(2)
C20 Fe1 C22 C21 -38.14(18)
C25 Fe1 C22 C21 112.4(2)
C27 Fe1 C22 C21 -171.1(3)
C26 Fe1 C22 C21 154.98(19)
C24 Fe1 C22 C21 -82.2(2)
C23 Fe1 C22 C21 -120.1(3)
C28 Fe1 C26 C27 -37.8(2)
C21 Fe1 C26 C27 -164.2(3)
C29 Fe1 C26 C27 -81.6(2)
C22 Fe1 C26 C27 157.9(2)
C20 Fe1 C26 C27 35.3(5)
C25 Fe1 C26 C27 -119.2(3)
C24 Fe1 C26 C27 73.9(2)
C23 Fe1 C26 C27 115.3(2)
C28 Fe1 C26 C25 81.4(2)
C21 Fe1 C26 C25 -45.1(4)
C29 Fe1 C26 C25 37.6(2)
C22 Fe1 C26 C25 -82.9(3)
C20 Fe1 C26 C25 154.4(4)
C27 Fe1 C26 C25 119.2(3)
C24 Fe1 C26 C25 -166.9(2)
C23 Fe1 C26 C25 -125.5(2)
C6 C5 C9 C8 -0.7(3)
C4 C5 C9 C8 175.1(3)
Fe2 C5 C9 C8 58.9(2)
C6 C5 C9 Fe2 -59.62(19)
C4 C5 C9 Fe2 116.2(3)
C11 Fe2 C9 C5 -81.6(2)
C6 Fe2 C9 C5 38.44(18)
C10 Fe2 C9 C5 -124.5(2)
C8 Fe2 C9 C5 119.5(3)
C12 Fe2 C9 C5 -47.7(4)
C13 Fe2 C9 C5 162.9(5)
C7 Fe2 C9 C5 82.4(2)
C14 Fe2 C9 C5 -165.26(19)
C11 Fe2 C9 C8 158.9(2)
C6 Fe2 C9 C8 -81.1(2)
C10 Fe2 C9 C8 116.0(3)
C5 Fe2 C9 C8 -119.5(3)
C12 Fe2 C9 C8 -167.2(4)
C13 Fe2 C9 C8 43.4(6)
C7 Fe2 C9 C8 -37.2(2)
C14 Fe2 C9 C8 75.2(3)
C9 C5 C6 C7 0.4(3)
C4 C5 C6 C7 -175.5(3)
Fe2 C5 C6 C7 -59.3(2)
C9 C5 C6 Fe2 59.74(19)
C4 C5 C6 Fe2 -116.2(2)
C11 Fe2 C6 C7 -165.3(3)
C10 Fe2 C6 C7 165.1(5)
C8 Fe2 C6 C7 37.1(2)
C5 Fe2 C6 C7 119.9(3)
C12 Fe2 C6 C7 -124.5(3)
C9 Fe2 C6 C7 81.4(2)
C13 Fe2 C6 C7 -82.4(3)
C14 Fe2 C6 C7 -50.5(4)
C11 Fe2 C6 C5 74.9(2)
C10 Fe2 C6 C5 45.3(6)
C8 Fe2 C6 C5 -82.7(2)
C12 Fe2 C6 C5 115.7(2)
C9 Fe2 C6 C5 -38.45(17)
C13 Fe2 C6 C5 157.74(19)
C7 Fe2 C6 C5 -119.9(3)
C14 Fe2 C6 C5 -170.3(3)
C21 C20 C24 C23 -0.7(3)
C19 C20 C24 C23 176.6(2)
Fe1 C20 C24 C23 59.0(2)
C21 C20 C24 Fe1 -59.80(18)
C19 C20 C24 Fe1 117.6(2)
C28 Fe1 C24 C23 158.6(2)
C21 Fe1 C24 C23 -81.7(2)
C29 Fe1 C24 C23 -164.3(3)
C22 Fe1 C24 C23 -37.4(2)
C20 Fe1 C24 C23 -120.0(3)
C25 Fe1 C24 C23 37.6(7)
C27 Fe1 C24 C23 115.2(2)
C26 Fe1 C24 C23 73.9(3)
C28 Fe1 C24 C20 -81.37(19)
C21 Fe1 C24 C20 38.28(16)
C29 Fe1 C24 C20 -44.3(4)
C22 Fe1 C24 C20 82.62(19)
C25 Fe1 C24 C20 157.6(5)
C27 Fe1 C24 C20 -124.85(17)
C26 Fe1 C24 C20 -166.11(16)
C23 Fe1 C24 C20 120.0(3)
C19 N7 C18 C17 -174.5(2)
P3 N7 C18 C17 46.6(3)
C16 C17 C18 N7 -52.6(3)
C18 N7 C19 C20 87.6(3)
P3 N7 C19 C20 -132.6(2)
C21 C20 C19 N7 -93.2(3)
C24 C20 C19 N7 90.0(3)
Fe1 C20 C19 N7 177.66(16)
C3 N4 C4 C5 -67.1(3)
P1 N4 C4 C5 158.48(19)
C6 C5 C4 N4 -80.2(3)
C9 C5 C4 N4 104.7(3)
Fe2 C5 C4 N4 -167.42(17)
C4 N4 C3 C2 176.7(2)
P1 N4 C3 C2 -51.7(3)
C11 Fe2 C13 C14 -81.4(3)
C6 Fe2 C13 C14 158.9(2)
C10 Fe2 C13 C14 -37.4(2)
C8 Fe2 C13 C14 75.3(3)
C5 Fe2 C13 C14 -165.3(3)
C12 Fe2 C13 C14 -119.2(4)
C9 Fe2 C13 C14 41.6(6)
C7 Fe2 C13 C14 116.1(3)
C11 Fe2 C13 C12 37.8(2)
C6 Fe2 C13 C12 -81.8(3)
C10 Fe2 C13 C12 81.8(3)
C8 Fe2 C13 C12 -165.5(3)
C5 Fe2 C13 C12 -46.1(4)
C9 Fe2 C13 C12 160.8(5)
C7 Fe2 C13 C12 -124.6(3)
C14 Fe2 C13 C12 119.2(4)
N5 C1 C2 C3 -61.1(3)
N4 C3 C2 C1 58.2(3)
C24 C20 C21 C22 0.4(3)
C19 C20 C21 C22 -176.9(2)
Fe1 C20 C21 C22 -59.6(2)
C24 C20 C21 Fe1 60.03(18)
C19 C20 C21 Fe1 -117.2(2)
C23 C22 C21 C20 0.1(4)
Fe1 C22 C21 C20 59.69(19)
C23 C22 C21 Fe1 -59.6(2)
C28 Fe1 C21 C20 74.0(2)
C29 Fe1 C21 C20 113.89(18)
C22 Fe1 C21 C20 -118.5(3)
C25 Fe1 C21 C20 155.99(16)
C27 Fe1 C21 C20 47.3(6)
C26 Fe1 C21 C20 -172.6(2)
C24 Fe1 C21 C20 -38.23(16)
C23 Fe1 C21 C20 -81.9(2)
C28 Fe1 C21 C22 -167.5(2)
C29 Fe1 C21 C22 -127.6(2)
C20 Fe1 C21 C22 118.5(3)
C25 Fe1 C21 C22 -85.5(3)
C27 Fe1 C21 C22 165.8(5)
C26 Fe1 C21 C22 -54.2(4)
C24 Fe1 C21 C22 80.3(2)
C23 Fe1 C21 C22 36.6(2)
C6 Fe2 C11 C12 74.3(3)
C10 Fe2 C11 C12 -118.0(3)
C8 Fe2 C11 C12 -165.7(3)
C5 Fe2 C11 C12 116.0(2)
C9 Fe2 C11 C12 158.9(2)
C13 Fe2 C11 C12 -37.7(2)
C7 Fe2 C11 C12 40.0(6)
C14 Fe2 C11 C12 -80.6(2)
C6 Fe2 C11 C10 -167.7(2)
C8 Fe2 C11 C10 -47.7(4)
C5 Fe2 C11 C10 -126.0(2)
C12 Fe2 C11 C10 118.0(3)
C9 Fe2 C11 C10 -83.1(2)
C13 Fe2 C11 C10 80.3(2)
C7 Fe2 C11 C10 158.0(4)
C14 Fe2 C11 C10 37.4(2)
C27 C26 C25 C29 0.4(4)
Fe1 C26 C25 C29 -59.2(2)
C27 C26 C25 Fe1 59.6(2)
C28 Fe1 C25 C26 -81.4(2)
C21 Fe1 C25 C26 158.74(19)
C29 Fe1 C25 C26 -119.5(3)
C22 Fe1 C25 C26 115.3(2)
C20 Fe1 C25 C26 -166.6(2)
C27 Fe1 C25 C26 -37.5(2)
C24 Fe1 C25 C26 45.5(6)
C23 Fe1 C25 C26 75.4(3)
C28 Fe1 C25 C29 38.0(2)
C21 Fe1 C25 C29 -81.8(2)
C22 Fe1 C25 C29 -125.2(2)
C20 Fe1 C25 C29 -47.2(4)
C27 Fe1 C25 C29 81.9(2)
C26 Fe1 C25 C29 119.5(3)
C24 Fe1 C25 C29 164.9(5)
C23 Fe1 C25 C29 -165.1(2)
C5 C6 C7 C8 0.0(4)
Fe2 C6 C7 C8 -59.0(2)
C5 C6 C7 Fe2 59.1(2)
C11 Fe2 C7 C8 164.1(4)
C6 Fe2 C7 C8 119.7(3)
C10 Fe2 C7 C8 -50.7(4)
C5 Fe2 C7 C8 82.1(2)
C12 Fe2 C7 C8 -165.2(2)
C9 Fe2 C7 C8 37.94(19)
C13 Fe2 C7 C8 -124.4(2)
C14 Fe2 C7 C8 -83.1(2)
C11 Fe2 C7 C6 44.4(6)
C10 Fe2 C7 C6 -170.3(3)
C8 Fe2 C7 C6 -119.7(3)
C5 Fe2 C7 C6 -37.55(19)
C12 Fe2 C7 C6 75.2(3)
C9 Fe2 C7 C6 -81.7(2)
C13 Fe2 C7 C6 115.9(2)
C14 Fe2 C7 C6 157.3(2)
C6 C7 C8 C9 -0.5(4)
Fe2 C7 C8 C9 -59.3(2)
C6 C7 C8 Fe2 58.8(2)
C5 C9 C8 C7 0.8(4)
Fe2 C9 C8 C7 59.7(2)
C5 C9 C8 Fe2 -58.9(2)
C11 Fe2 C8 C7 -168.6(3)
C6 Fe2 C8 C7 -37.61(19)
C10 Fe2 C8 C7 157.3(2)
C5 Fe2 C8 C7 -81.8(2)
C12 Fe2 C8 C7 42.9(6)
C9 Fe2 C8 C7 -119.4(3)
C13 Fe2 C8 C7 74.9(3)
C14 Fe2 C8 C7 115.3(2)
C11 Fe2 C8 C9 -49.2(4)
C6 Fe2 C8 C9 81.8(2)
C10 Fe2 C8 C9 -83.3(2)
C5 Fe2 C8 C9 37.67(19)
C12 Fe2 C8 C9 162.4(4)
C13 Fe2 C8 C9 -165.7(2)
C7 Fe2 C8 C9 119.4(3)
C14 Fe2 C8 C9 -125.3(2)
C25 C26 C27 C28 -0.3(3)
Fe1 C26 C27 C28 59.2(2)
C25 C26 C27 Fe1 -59.5(2)
C28 Fe1 C27 C26 119.1(3)
C21 Fe1 C27 C26 153.4(4)
C29 Fe1 C27 C26 81.6(2)
C22 Fe1 C27 C26 -48.4(4)
C20 Fe1 C27 C26 -169.51(18)
C25 Fe1 C27 C26 37.7(2)
C24 Fe1 C27 C26 -127.2(2)
C23 Fe1 C27 C26 -83.9(2)
C21 Fe1 C27 C28 34.2(6)
C29 Fe1 C27 C28 -37.51(19)
C22 Fe1 C27 C28 -167.5(3)
C20 Fe1 C27 C28 71.4(2)
C25 Fe1 C27 C28 -81.5(2)
C26 Fe1 C27 C28 -119.1(3)
C24 Fe1 C27 C28 113.7(2)
C23 Fe1 C27 C28 157.0(2)
C21 C22 C23 C24 -0.6(4)
Fe1 C22 C23 C24 -59.6(2)
C21 C22 C23 Fe1 59.0(2)
C20 C24 C23 C22 0.8(3)
Fe1 C24 C23 C22 59.6(2)
C20 C24 C23 Fe1 -58.74(19)
C28 Fe1 C23 C22 -166.6(3)
C21 Fe1 C23 C22 -37.56(18)
C29 Fe1 C23 C22 34.5(6)
C20 Fe1 C23 C22 -81.6(2)
C25 Fe1 C23 C22 72.1(3)
C27 Fe1 C23 C22 156.8(2)
C26 Fe1 C23 C22 113.8(2)
C24 Fe1 C23 C22 -119.0(3)
C28 Fe1 C23 C24 -47.6(4)
C21 Fe1 C23 C24 81.4(2)
C29 Fe1 C23 C24 153.4(4)
C22 Fe1 C23 C24 119.0(3)
C20 Fe1 C23 C24 37.38(18)
C25 Fe1 C23 C24 -169.0(2)
C27 Fe1 C23 C24 -84.2(2)
C26 Fe1 C23 C24 -127.2(2)
C26 C25 C29 C28 -0.4(3)
Fe1 C25 C29 C28 -59.8(2)
C26 C25 C29 Fe1 59.4(2)
C21 Fe1 C29 C28 -126.75(18)
C22 Fe1 C29 C28 -166.86(18)
C20 Fe1 C29 C28 -84.4(2)
C25 Fe1 C29 C28 118.4(3)
C27 Fe1 C29 C28 37.55(19)
C26 Fe1 C29 C28 81.0(2)
C24 Fe1 C29 C28 -53.4(4)
C23 Fe1 C29 C28 166.4(5)
C28 Fe1 C29 C25 -118.4(3)
C21 Fe1 C29 C25 114.8(2)
C22 Fe1 C29 C25 74.7(3)
C20 Fe1 C29 C25 157.2(2)
C27 Fe1 C29 C25 -80.9(2)
C26 Fe1 C29 C25 -37.4(2)
C24 Fe1 C29 C25 -171.8(3)
C23 Fe1 C29 C25 48.0(6)
C25 C29 C28 C27 0.2(3)
Fe1 C29 C28 C27 -59.7(2)
C25 C29 C28 Fe1 59.9(2)
C26 C27 C28 C29 0.1(3)
Fe1 C27 C28 C29 59.6(2)
C26 C27 C28 Fe1 -59.5(2)
C21 Fe1 C28 C29 71.5(2)
C22 Fe1 C28 C29 41.0(5)
C20 Fe1 C28 C29 112.63(19)
C25 Fe1 C28 C29 -38.2(2)
C27 Fe1 C28 C29 -119.4(3)
C26 Fe1 C28 C29 -81.9(2)
C24 Fe1 C28 C29 155.11(18)
C23 Fe1 C28 C29 -171.3(3)
C21 Fe1 C28 C27 -169.06(19)
C29 Fe1 C28 C27 119.4(3)
C22 Fe1 C28 C27 160.4(4)
C20 Fe1 C28 C27 -127.9(2)
C25 Fe1 C28 C27 81.3(2)
C26 Fe1 C28 C27 37.5(2)
C24 Fe1 C28 C27 -85.5(2)
C23 Fe1 C28 C27 -51.9(4)
C12 C11 C10 C14 0.2(4)
Fe2 C11 C10 C14 -60.2(2)
C12 C11 C10 Fe2 60.4(2)
C11 Fe2 C10 C14 118.9(3)
C6 Fe2 C10 C14 156.9(5)
C8 Fe2 C10 C14 -81.8(3)
C5 Fe2 C10 C14 -167.66(19)
C12 Fe2 C10 C14 80.7(3)
C9 Fe2 C10 C14 -125.3(2)
C13 Fe2 C10 C14 37.0(2)
C7 Fe2 C10 C14 -46.2(5)
C6 Fe2 C10 C11 38.0(6)
C8 Fe2 C10 C11 159.3(2)
C5 Fe2 C10 C11 73.5(3)
C12 Fe2 C10 C11 -38.1(2)
C9 Fe2 C10 C11 115.8(2)
C13 Fe2 C10 C11 -81.8(3)
C7 Fe2 C10 C11 -165.0(4)
C14 Fe2 C10 C11 -118.9(3)
C12 C13 C14 C10 -0.2(4)
Fe2 C13 C14 C10 59.4(2)
C12 C13 C14 Fe2 -59.6(2)
C11 C10 C14 C13 0.0(4)
Fe2 C10 C14 C13 -59.7(2)
C11 C10 C14 Fe2 59.7(2)
C11 Fe2 C14 C13 81.4(3)
C6 Fe2 C14 C13 -45.9(4)
C10 Fe2 C14 C13 119.4(3)
C8 Fe2 C14 C13 -124.0(3)
C5 Fe2 C14 C13 157.3(4)
C12 Fe2 C14 C13 37.6(3)
C9 Fe2 C14 C13 -166.0(2)
C7 Fe2 C14 C13 -81.5(3)
C11 Fe2 C14 C10 -38.0(2)
C6 Fe2 C14 C10 -165.3(3)
C8 Fe2 C14 C10 116.6(3)
C5 Fe2 C14 C10 37.9(6)
C12 Fe2 C14 C10 -81.8(3)
C9 Fe2 C14 C10 74.6(3)
C13 Fe2 C14 C10 -119.4(3)
C7 Fe2 C14 C10 159.1(2)
C14 C13 C12 C11 0.3(4)
Fe2 C13 C12 C11 -59.7(2)
C14 C13 C12 Fe2 60.0(3)
C10 C11 C12 C13 -0.3(4)
Fe2 C11 C12 C13 60.0(2)
C10 C11 C12 Fe2 -60.3(2)
C11 Fe2 C12 C13 -118.8(3)
C6 Fe2 C12 C13 116.1(2)
C10 Fe2 C12 C13 -80.5(2)
C8 Fe2 C12 C13 41.9(6)
C5 Fe2 C12 C13 159.2(2)
C9 Fe2 C12 C13 -166.7(3)
C7 Fe2 C12 C13 74.6(3)
C14 Fe2 C12 C13 -37.1(2)
C6 Fe2 C12 C11 -125.1(2)
C10 Fe2 C12 C11 38.4(2)
C8 Fe2 C12 C11 160.7(5)
C5 Fe2 C12 C11 -81.9(2)
C9 Fe2 C12 C11 -47.8(4)
C13 Fe2 C12 C11 118.8(3)
C7 Fe2 C12 C11 -166.5(2)
C14 Fe2 C12 C11 81.8(2)
